data_4509266
loop_
_publ_author_name
'Michaelides, Adonis'
'Skoulika, Stavroula'

_publ_section_title
;
 Anion-Induced Formation of Lanthanide-Organic Chains From 3D Framework
 Solids. Anion Exchange in a Crystal-to-Crystal Manner
;
_journal_issue 5
_journal_name_full 'Crystal Growth &amp; Design'
_journal_page_first 2039
_journal_paper_doi 10.1021/cg801138e
_journal_volume 9
_journal_year 2009
_chemical_formula_sum 'C3 H10 Gd0.5 N0.5 O6.5'
_chemical_formula_weight 235.74
_chemical_name_systematic
; 
 ? 
;
_space_group_IT_number 15
_symmetry_cell_setting monoclinic
_symmetry_space_group_name_Hall '-C 2yc'
_symmetry_space_group_name_H-M 'C 1 2/c 1'
_atom_sites_solution_hydrogens geom
_atom_sites_solution_primary direct
_atom_sites_solution_secondary difmap
_audit_creation_method SHELXL-97
_cell_angle_alpha 90.00
_cell_angle_beta 122.58
_cell_angle_gamma 90.00
_cell_formula_units_Z 8
_cell_length_a 12.4740(10)
_cell_length_b 15.9780(10)
_cell_length_c 8.829
_cell_measurement_reflns_used 57
_cell_measurement_temperature 293(2)
_cell_measurement_theta_max 12.4
_cell_measurement_theta_min 4.9
_cell_volume 1482.80(15)
_computing_cell_refinement XSCANS
_computing_data_collection XSCANS
_computing_data_reduction XSCANS
_computing_structure_refinement 'SHELXL-97 (Sheldrick, 1997)'
_computing_structure_solution 'SHELXS-97 (Sheldrick, 1990)'
_diffrn_ambient_temperature 293(2)
_diffrn_measured_fraction_theta_full 0.999
_diffrn_measured_fraction_theta_max 0.999
_diffrn_measurement_device_type P4
_diffrn_measurement_method scintillation
_diffrn_radiation_monochromator graphite
_diffrn_radiation_source 'fine-focus sealed tube'
_diffrn_radiation_type MoK\a
_diffrn_radiation_wavelength 0.71073
_diffrn_reflns_av_R_equivalents 0.0169
_diffrn_reflns_av_sigmaI/netI 0.0278
_diffrn_reflns_limit_h_max 14
_diffrn_reflns_limit_h_min -1
_diffrn_reflns_limit_k_max 18
_diffrn_reflns_limit_k_min 0
_diffrn_reflns_limit_l_max 9
_diffrn_reflns_limit_l_min -10
_diffrn_reflns_number 1499
_diffrn_reflns_theta_full 25.00
_diffrn_reflns_theta_max 25.00
_diffrn_reflns_theta_min 2.32
_diffrn_standards_decay_% none
_diffrn_standards_interval_count 100
_diffrn_standards_number 2
_exptl_absorpt_coefficient_mu 4.538
_exptl_absorpt_correction_T_max 0.848
_exptl_absorpt_correction_T_min 0.516
_exptl_absorpt_correction_type empirical
_exptl_crystal_colour colorless
_exptl_crystal_density_diffrn 2.112
_exptl_crystal_density_method 'not measured'
_exptl_crystal_description prismatic
_exptl_crystal_F_000 924
_exptl_crystal_size_max 0.15
_exptl_crystal_size_mid 0.12
_exptl_crystal_size_min 0.10
_refine_diff_density_max 0.395
_refine_diff_density_min -0.668
_refine_diff_density_rms 0.112
_refine_ls_extinction_method none
_refine_ls_goodness_of_fit_ref 0.898
_refine_ls_hydrogen_treatment mixed
_refine_ls_matrix_type fullcycle
_refine_ls_number_parameters 125
_refine_ls_number_reflns 1308
_refine_ls_number_restraints 7
_refine_ls_restrained_S_all 0.899
_refine_ls_R_factor_all 0.0222
_refine_ls_R_factor_gt 0.0217
_refine_ls_shift/su_max 0.011
_refine_ls_shift/su_mean 0.001
_refine_ls_structure_factor_coef Fsqd
_refine_ls_weighting_details 'w=1/[\s^2^(Fo^2^)+(0.0507P)^2^+13.3420P] where P=(Fo^2^+2Fc^2^)/3'
_refine_ls_weighting_scheme calc
_refine_ls_wR_factor_gt 0.0688
_refine_ls_wR_factor_ref 0.0693
_reflns_number_gt 1287
_reflns_number_total 1308
_reflns_threshold_expression >2sigma(I)
_cod_data_source_file cg801138esup5.cif
_cod_data_source_block gdadnsa
_cod_depositor_comments
;
The following automatic conversions were performed:

'_symmetry_cell_setting' value 'Monoclinic' changed to 'monoclinic'
according to /home/saulius/struct/CIF-dictionaries/cif_core.dic
dictionary named 'cif_core.dic' version 2.4.2 from 2011-04-26.

Automatic conversion script
Id: cif_fix_values 1891 2012-01-12 08:04:46Z andrius 

The following automatic conversions were performed:

'_refine_ls_weighting_scheme' value 'calc
w=1/[\s^2^(Fo^2^)+(0.0507P)^2^+13.3420P] where P=(Fo^2^+2Fc^2^)/3'
was changed to 'calc'. New tag '_refine_ls_weighting_details' was
created. The value of the new tag was set to
'w=1/[\s^2^(Fo^2^)+(0.0507P)^2^+13.3420P] where P=(Fo^2^+2Fc^2^)/3'.

Automatic conversion script
Id: cif_fix_values 3143 2015-03-26 13:38:13Z robertas 
;
_cod_original_sg_symbol_H-M C2/c
_cod_original_formula_sum 'C3 H10 Gd0.50 N0.50 O6.50'
_cod_database_code 4509266

loop_
_symmetry_equiv_pos_as_xyz
'x, y, z'
'-x, y, -z+1/2'
'x+1/2, y+1/2, z'
'-x+1/2, y+1/2, -z+1/2'
'-x, -y, -z'
'x, -y, z-1/2'
'-x+1/2, -y+1/2, -z'
'x+1/2, -y+1/2, z-1/2'

loop_
_atom_site_label
_atom_site_type_symbol
_atom_site_fract_x
_atom_site_fract_y
_atom_site_fract_z
_atom_site_U_iso_or_equiv
_atom_site_adp_type
_atom_site_occupancy
_atom_site_calc_flag
_atom_site_refinement_flags
Gd1 Gd 0.0000 0.371079(15) 0.2500 0.01638(13) Uani 1 d S
O1 O 0.2084(3) 0.3161(2) 0.3110(4) 0.0251(7) Uani 1 d .
O2 O 0.1142(3) 0.4121(2) 0.1040(5) 0.0295(7) Uani 1 d .
O3 O 0.0000 0.5264(3) 0.2500 0.0427(14) Uani 1 d SD
O4 O 0.0523(3) 0.2526(2) 0.4444(5) 0.0274(7) Uani 1 d D
O5 O -0.1574(4) 0.4213(2) -0.0426(5) 0.0392(9) Uani 1 d D
C1 C 0.2054(5) 0.3600(3) 0.1920(7) 0.0234(10) Uani 1 d .
C2 C 0.3061(5) 0.3501(4) 0.1488(8) 0.0319(11) Uani 1 d .
H2A H 0.3882 0.3644 0.2541 0.038 Uiso 1 calc R
H2B H 0.2889 0.3888 0.0537 0.038 Uiso 1 calc R
C3 C 0.3119(5) 0.2618(4) 0.0900(7) 0.0358(12) Uani 1 d .
H3A H 0.3251 0.2226 0.1825 0.043 Uiso 1 calc R
H3B H 0.3837 0.2572 0.0762 0.043 Uiso 1 calc R
N1 N 0.0613(10) 0.0463(6) 0.0972(14) 0.045(2) Uani 0.50 d P
O1N O 0.0962(5) 0.1105(3) 0.1945(7) 0.0615(15) Uani 1 d .
O2N O 0.1295(10) 0.0016(6) 0.0718(15) 0.052(2) Uani 0.50 d P
O3N O -0.0518(11) 0.0251(7) 0.0327(16) 0.064(3) Uani 0.50 d P
H5A H -0.237(6) 0.406(6) -0.118(11) 0.080 Uiso 1 d D
H5B H -0.089(6) 0.446(5) -0.027(12) 0.080 Uiso 1 d D
H4A H -0.001(7) 0.211(5) 0.372(10) 0.080 Uiso 1 d D
H4B H 0.144(6) 0.232(5) 0.567(9) 0.080 Uiso 1 d D
H3W H -0.079(7) 0.546(5) 0.107(9) 0.080 Uiso 1 d D

loop_
_atom_site_aniso_label
_atom_site_aniso_U_11
_atom_site_aniso_U_22
_atom_site_aniso_U_33
_atom_site_aniso_U_23
_atom_site_aniso_U_13
_atom_site_aniso_U_12
Gd1 0.01655(19) 0.01646(19) 0.01635(19) 0.000 0.00900(14) 0.000
O1 0.0206(16) 0.0286(16) 0.0247(16) 0.0056(13) 0.0112(14) 0.0032(13)
O2 0.0285(18) 0.0316(18) 0.0315(18) 0.0091(14) 0.0183(15) 0.0040(14)
O3 0.073(4) 0.025(3) 0.030(3) 0.000 0.028(3) 0.000
O4 0.0245(17) 0.0277(17) 0.0254(17) 0.0051(14) 0.0104(14) 0.0015(14)
O5 0.0274(19) 0.038(2) 0.033(2) 0.0146(16) 0.0038(17) -0.0035(16)
C1 0.023(2) 0.023(2) 0.024(2) -0.0046(18) 0.012(2) -0.0034(18)
C2 0.026(3) 0.038(3) 0.038(3) -0.004(2) 0.021(2) -0.004(2)
C3 0.024(3) 0.050(3) 0.033(3) -0.004(2) 0.015(2) 0.009(2)
N1 0.034(5) 0.037(5) 0.038(5) 0.012(4) 0.003(4) 0.007(4)
O1N 0.043(3) 0.037(2) 0.067(3) -0.017(2) 0.004(2) 0.009(2)
O2N 0.058(6) 0.042(5) 0.066(6) -0.004(5) 0.041(6) 0.004(5)
O3N 0.048(6) 0.070(7) 0.061(6) -0.020(6) 0.020(5) -0.007(5)

loop_
_atom_type_symbol
_atom_type_description
_atom_type_scat_dispersion_real
_atom_type_scat_dispersion_imag
_atom_type_scat_source
C C 0.0033 0.0016 'International Tables Vol C Tables 4.2.6.8 and 6.1.1.4'
H H 0.0000 0.0000 'International Tables Vol C Tables 4.2.6.8 and 6.1.1.4'
O O 0.0106 0.0060 'International Tables Vol C Tables 4.2.6.8 and 6.1.1.4'
Gd Gd -0.1653 3.9035 'International Tables Vol C Tables 4.2.6.8 and 6.1.1.4'
N N 0.0061 0.0033 'International Tables Vol C Tables 4.2.6.8 and 6.1.1.4'

loop_
_geom_angle_atom_site_label_1
_geom_angle_atom_site_label_2
_geom_angle_atom_site_label_3
_geom_angle
_geom_angle_site_symmetry_1
_geom_angle_site_symmetry_3
O5 Gd1 O5 140.77(19) 2 .
O5 Gd1 O4 141.93(13) 2 2
O5 Gd1 O4 75.10(13) . 2
O5 Gd1 O4 75.10(13) 2 .
O5 Gd1 O4 141.93(13) . .
O4 Gd1 O4 75.70(17) 2 .
O5 Gd1 O2 96.10(14) 2 .
O5 Gd1 O2 73.47(13) . .
O4 Gd1 O2 81.20(12) 2 .
O4 Gd1 O2 124.90(11) . .
O5 Gd1 O2 73.47(13) 2 2
O5 Gd1 O2 96.10(14) . 2
O4 Gd1 O2 124.90(12) 2 2
O4 Gd1 O2 81.20(12) . 2
O2 Gd1 O2 149.21(16) . 2
O5 Gd1 O3 70.38(10) 2 .
O5 Gd1 O3 70.38(10) . .
O4 Gd1 O3 142.15(9) 2 .
O4 Gd1 O3 142.15(9) . .
O2 Gd1 O3 74.61(8) . .
O2 Gd1 O3 74.61(8) 2 .
O5 Gd1 O1 120.14(13) 2 2
O5 Gd1 O1 74.49(12) . 2
O4 Gd1 O1 73.70(11) 2 2
O4 Gd1 O1 74.26(11) . 2
O2 Gd1 O1 143.32(11) . 2
O2 Gd1 O1 51.95(11) 2 2
O3 Gd1 O1 110.46(7) . 2
O5 Gd1 O1 74.49(12) 2 .
O5 Gd1 O1 120.14(13) . .
O4 Gd1 O1 74.26(11) 2 .
O4 Gd1 O1 73.70(11) . .
O2 Gd1 O1 51.95(11) . .
O2 Gd1 O1 143.32(11) 2 .
O3 Gd1 O1 110.46(7) . .
O1 Gd1 O1 139.08(15) 2 .
O5 Gd1 C1 85.47(14) 2 .
O5 Gd1 C1 96.90(15) . .
O4 Gd1 C1 75.47(12) 2 .
O4 Gd1 C1 98.85(13) . .
O2 Gd1 C1 26.33(13) . .
O2 Gd1 C1 158.26(13) 2 .
O3 Gd1 C1 93.52(9) . .
O1 Gd1 C1 149.16(12) 2 .
O1 Gd1 C1 25.64(12) . .
O5 Gd1 C1 96.90(15) 2 2
O5 Gd1 C1 85.47(14) . 2
O4 Gd1 C1 98.85(13) 2 2
O4 Gd1 C1 75.47(12) . 2
O2 Gd1 C1 158.26(12) . 2
O2 Gd1 C1 26.33(13) 2 2
O3 Gd1 C1 93.52(9) . 2
O1 Gd1 C1 25.64(12) 2 2
O1 Gd1 C1 149.16(11) . 2
C1 Gd1 C1 172.96(18) . 2
O5 Gd1 H5B 126.6(17) 2 .
O5 Gd1 H5B 21.2(13) . .
O4 Gd1 H5B 82(2) 2 .
O4 Gd1 H5B 157.6(19) . .
O2 Gd1 H5B 54.1(16) . .
O2 Gd1 H5B 108.7(19) 2 .
O3 Gd1 H5B 60(2) . .
O1 Gd1 H5B 95.7(14) 2 .
O1 Gd1 H5B 104.6(17) . .
C1 Gd1 H5B 79.4(17) . .
C1 Gd1 H5B 104.2(16) 2 .
C1 O1 Gd1 93.7(3) . .
C1 O2 Gd1 94.8(3) . .
Gd1 O3 H3W 106(4) . .
Gd1 O4 H4A 105(5) . .
Gd1 O4 H4B 132(4) . .
H4A O4 H4B 116(6) . .
Gd1 O5 H5A 131(6) . .
Gd1 O5 H5B 80(6) . .
H5A O5 H5B 148(8) . .
O1 C1 O2 119.5(5) . .
O1 C1 C2 120.2(4) . .
O2 C1 C2 120.3(5) . .
O1 C1 Gd1 60.7(3) . .
O2 C1 Gd1 58.9(2) . .
C2 C1 Gd1 175.5(3) . .
C1 C2 C3 112.7(4) . .
C1 C2 H2A 109.1 . .
C3 C2 H2A 109.1 . .
C1 C2 H2B 109.1 . .
C3 C2 H2B 109.1 . .
H2A C2 H2B 107.8 . .
C2 C3 C3 111.8(5) . 7
C2 C3 H3A 109.3 . .
C3 C3 H3A 109.3 7 .
C2 C3 H3B 109.3 . .
C3 C3 H3B 109.3 7 .
H3A C3 H3B 107.9 . .
O2N N1 O3N 119.0(11) . .
O2N N1 O1N 125.8(10) . .
O3N N1 O1N 115.0(11) . .

loop_
_geom_bond_atom_site_label_1
_geom_bond_atom_site_label_2
_geom_bond_distance
_geom_bond_site_symmetry_2
Gd1 O5 2.389(4) 2
Gd1 O5 2.389(4) .
Gd1 O4 2.398(3) 2
Gd1 O4 2.398(3) .
Gd1 O2 2.470(3) .
Gd1 O2 2.470(3) 2
Gd1 O3 2.481(5) .
Gd1 O1 2.512(3) 2
Gd1 O1 2.512(3) .
Gd1 C1 2.875(5) .
Gd1 C1 2.875(5) 2
Gd1 H5B 2.40(9) .
O1 C1 1.247(6) .
O2 C1 1.280(6) .
O3 H3W 1.15(6) .
O4 H4A 0.92(6) .
O4 H4B 1.12(6) .
O5 H5A 0.88(6) .
O5 H5B 0.88(6) .
C1 C2 1.505(7) .
C2 C3 1.518(8) .
C2 H2A 0.9700 .
C2 H2B 0.9700 .
C3 C3 1.553(10) 7
C3 H3A 0.9700 .
C3 H3B 0.9700 .
N1 O2N 1.221(14) .
N1 O3N 1.251(15) .
N1 O1N 1.256(11) .

loop_
_geom_torsion_atom_site_label_1
_geom_torsion_atom_site_label_2
_geom_torsion_atom_site_label_3
_geom_torsion_atom_site_label_4
_geom_torsion
_geom_torsion_site_symmetry_1
_geom_torsion_site_symmetry_4
O5 Gd1 O1 C1 -112.9(3) 2 .
O5 Gd1 O1 C1 27.3(3) . .
O4 Gd1 O1 C1 89.1(3) 2 .
O4 Gd1 O1 C1 168.5(3) . .
O2 Gd1 O1 C1 -2.0(3) . .
O2 Gd1 O1 C1 -142.8(3) 2 .
O3 Gd1 O1 C1 -51.3(3) . .
O1 Gd1 O1 C1 128.7(3) 2 .
C1 Gd1 O1 C1 169.9(3) 2 .
O5 Gd1 O2 C1 66.7(3) 2 .
O5 Gd1 O2 C1 -151.9(3) . .
O4 Gd1 O2 C1 -74.9(3) 2 .
O4 Gd1 O2 C1 -9.3(3) . .
O2 Gd1 O2 C1 134.4(3) 2 .
O3 Gd1 O2 C1 134.4(3) . .
O1 Gd1 O2 C1 -121.8(3) 2 .
O1 Gd1 O2 C1 1.9(2) . .
C1 Gd1 O2 C1 -166.8(3) 2 .
Gd1 O1 C1 O2 3.4(4) . .
Gd1 O1 C1 C2 -174.9(4) . .
Gd1 O2 C1 O1 -3.5(5) . .
Gd1 O2 C1 C2 174.8(4) . .
O5 Gd1 C1 O1 62.9(3) 2 .
O5 Gd1 C1 O1 -156.4(3) . .
O4 Gd1 C1 O1 -83.8(3) 2 .
O4 Gd1 C1 O1 -11.2(3) . .
O2 Gd1 C1 O1 176.5(5) . .
O2 Gd1 C1 O1 77.2(4) 2 .
O3 Gd1 C1 O1 132.9(3) . .
O1 Gd1 C1 O1 -85.3(4) 2 .
O5 Gd1 C1 O2 -113.6(3) 2 .
O5 Gd1 C1 O2 27.0(3) . .
O4 Gd1 C1 O2 99.6(3) 2 .
O4 Gd1 C1 O2 172.3(3) . .
O2 Gd1 C1 O2 -99.3(5) 2 .
O3 Gd1 C1 O2 -43.6(3) . .
O1 Gd1 C1 O2 98.2(3) 2 .
O1 Gd1 C1 O2 -176.5(5) . .
O1 C1 C2 C3 58.7(6) . .
O2 C1 C2 C3 -119.5(5) . .
C1 C2 C3 C3 64.9(7) . 7
